data_1001412
loop_
_publ_author_name
'Rouillon, T.'
'Provost, J.'
'Hervieu, M.'
'Groult, D.'
'Michel, C.'
'Raveau, B.'

_publ_section_title
;
 Superconductivity up to 100 K in lead cuprates: A new superconductor
 Pb~0.5~Sr~2.5~Y~0.5~Ca~0.5~Cu~2~O~7-\d~
;
_journal_coden_ASTM PHYCE6
_journal_issue 3
_journal_name_full
;
 Physica C: Superconductivity and Its Applications (Amsterdam, Netherlands)
;
_journal_page_first 201
_journal_page_last 209
_journal_paper_doi 10.1016/0921-4534(89)90370-5
_journal_volume 159
_journal_year 1989
_chemical_formula_structural 'Pb.46 Sr2.46 Y.5 Ca.5 Cu2 O6.3'
_chemical_formula_sum 'Ca0.5 Cu2 O6.3 Pb0.46 Sr2.46 Y0.5'
_chemical_name_systematic
;
Lead strontium yttrium calcium copper oxide (.5/2.5/.5/.5/ 2/6.3)
;
_space_group_IT_number 123
_symmetry_cell_setting tetragonal
_symmetry_Int_Tables_number 123
_symmetry_space_group_name_Hall '-P 4 2'
_symmetry_space_group_name_H-M 'P 4/m m m'
_cell_angle_alpha 90
_cell_angle_beta 90
_cell_angle_gamma 90
_cell_formula_units_Z 1
_cell_length_a 3.817
_cell_length_b 3.817
_cell_length_c 11.907
_cell_volume 173.5
_refine_ls_R_factor_all 0.07
_cod_original_formula_sum 'Ca.5 Cu2 O6.3 Pb.46 Sr2.46 Y.5'
_cod_database_code 1001412

loop_
_symmetry_equiv_pos_as_xyz
x,y,z
-x,-y,z
-x,y,z
x,-y,z
-y,x,z
y,-x,z
y,x,z
-y,-x,z
-x,-y,-z
x,y,-z
x,-y,-z
-x,y,-z
y,-x,-z
-y,x,-z
-y,-x,-z
y,x,-z

loop_
_atom_site_label
_atom_site_type_symbol
_atom_site_symmetry_multiplicity
_atom_site_Wyckoff_symbol
_atom_site_fract_x
_atom_site_fract_y
_atom_site_fract_z
_atom_site_occupancy
_atom_site_attached_hydrogens
_atom_site_calc_flag
Pb1 Pb2+ 1 d 0.5 0.5 0.5 0.46(2) 0 d
Sr1 Sr2+ 1 d 0.5 0.5 0.5 0.46(2) 0 d
Sr2 Sr2+ 2 g 0. 0. 0.2890(8) 1.00(3) 0 d
Y1 Y3+ 1 a 0. 0. 0. 0.5(2) 0 d
Ca1 Ca2+ 1 a 0. 0. 0. 0.5(2) 0 d
Cu1 Cu2+ 2 f 0.5 0.5 0.1362(9) 1.00(3) 0 d
O1 O2- 4 i 0. 0.5 0.127(4) 1. 0 d
O2 O2- 2 h 0.5 0.5 0.318(8) 0.65(6) 0 d
O3 O2- 1 b 0. 0. 0.5 1. 0 d

loop_
_atom_type_symbol
_atom_type_oxidation_number
Pb2+ 2.000
Sr2+ 2.000
Y3+ 3.000
Ca2+ 2.000
Cu2+ 2.130
O2- -2.000
